data_4302987
loop_
_publ_author_name
'Zdenek Moravec'
'Radek Sluka'
'Marek Necas'
'Vojtech Jancik'
'Jiri Pinkas'

_publ_section_title
;
A Structurally Diverse Series of Aluminum Chloride Alkoxides
[ClxAl(\m-OR)y]n (R =nBu,cHex, Ph, 2,4-tBu2C6H3)
;
_journal_name_full 'Inorganic Chemistry'
_journal_page_first 8106
_journal_page_last 8114
_journal_paper_doi 10.1021/ic802251g
_journal_volume 48
_journal_year 2009
_chemical_formula_moiety 'C18 H34 Al2 Cl4 O3'
_chemical_formula_sum 'C18 H34 Al2 Cl4 O3'
_chemical_formula_weight 494.21
_chemical_name_systematic
;
 ?
;
_space_group_IT_number 2
_symmetry_cell_setting triclinic
_symmetry_space_group_name_Hall '-P 1'
_symmetry_space_group_name_H-M 'P -1'
_atom_sites_solution_hydrogens geom
_atom_sites_solution_primary direct
_atom_sites_solution_secondary difmap
_audit_creation_method SHELXL-97
_cell_angle_alpha 74.84(3)
_cell_angle_beta 85.43(2)
_cell_angle_gamma 67.18(3)
_cell_formula_units_Z 2
_cell_length_a 10.349(2)
_cell_length_b 11.416(2)
_cell_length_c 11.892(3)
_cell_measurement_reflns_used 4379
_cell_measurement_temperature 120(2)
_cell_measurement_theta_max 25.01
_cell_measurement_theta_min 3.17
_cell_volume 1249.6(6)
_computing_cell_refinement 'Xcalibur (Oxford Diffraction Ltd, 2006)'
_computing_data_collection 'Xcalibur (Oxford Diffraction Ltd, 2006)'
_computing_data_reduction 'Xcalibur (Oxford Diffraction Ltd, 2006)'
_computing_molecular_graphics 'SHELXTL (Bruker, 1998)'
_computing_publication_material 'SHELXTL (Bruker, 1998)'
_computing_structure_refinement 'SHELXTL (Bruker, 1998)'
_computing_structure_solution 'SHELXTL (Bruker, 1998)'
_diffrn_ambient_temperature 120(2)
_diffrn_measured_fraction_theta_full 0.993
_diffrn_measured_fraction_theta_max 0.993
_diffrn_measurement_device_type 'Bruker APEX-II CCD'
_diffrn_measurement_method '\f and \w scans'
_diffrn_radiation_monochromator graphite
_diffrn_radiation_source 'fine-focus sealed tube'
_diffrn_radiation_type MoK\a
_diffrn_radiation_wavelength 0.71073
_diffrn_reflns_av_R_equivalents 0.0482
_diffrn_reflns_av_sigmaI/netI 0.0848
_diffrn_reflns_limit_h_max 12
_diffrn_reflns_limit_h_min -12
_diffrn_reflns_limit_k_max 13
_diffrn_reflns_limit_k_min -13
_diffrn_reflns_limit_l_max 14
_diffrn_reflns_limit_l_min -14
_diffrn_reflns_number 12479
_diffrn_reflns_theta_full 25.01
_diffrn_reflns_theta_max 25.01
_diffrn_reflns_theta_min 3.17
_diffrn_standards_number 0
_exptl_absorpt_coefficient_mu 0.560
_exptl_absorpt_correction_T_max 0.8501
_exptl_absorpt_correction_T_min 0.7990
_exptl_absorpt_correction_type analytical
_exptl_absorpt_process_details 'Xcalibur, Oxford Diffraction'
_exptl_crystal_colour colorless
_exptl_crystal_density_diffrn 1.314
_exptl_crystal_density_method 'not measured'
_exptl_crystal_description prism
_exptl_crystal_F_000 520
_exptl_crystal_size_max 0.42
_exptl_crystal_size_mid 0.35
_exptl_crystal_size_min 0.30
_refine_diff_density_max 0.375
_refine_diff_density_min -0.238
_refine_diff_density_rms 0.055
_refine_ls_extinction_method none
_refine_ls_goodness_of_fit_ref 0.866
_refine_ls_hydrogen_treatment mixed
_refine_ls_matrix_type full
_refine_ls_number_parameters 247
_refine_ls_number_reflns 4379
_refine_ls_number_restraints 0
_refine_ls_restrained_S_all 0.866
_refine_ls_R_factor_all 0.0707
_refine_ls_R_factor_gt 0.0356
_refine_ls_shift/su_max 0.000
_refine_ls_shift/su_mean 0.000
_refine_ls_structure_factor_coef Fsqd
_refine_ls_weighting_details 'calc w=1/[\s^2^(Fo^2^)+(0.0210P)^2^+0.0000P] where P=(Fo^2^+2Fc^2^)/3'
_refine_ls_weighting_scheme calc
_refine_ls_wR_factor_gt 0.0599
_refine_ls_wR_factor_ref 0.0682
_reflns_number_gt 2776
_reflns_number_total 4379
_reflns_threshold_expression >2sigma(I)
_cod_data_source_file ic802251g_si_001_2.cif
_cod_data_source_block Compound2
_cod_depositor_comments
;
The following automatic conversions were performed:
'_symmetry_cell_setting' value 'Triclinic' changed to 'triclinic'
according to '/home/saulius/struct/CIF-dictionaries/cif_core.dic'
dictionary named 'cif_core.dic' version 2.4.1 from 2010-06-29.

Automatic conversion script
Id: cif_fix_enum 1527 2010-12-29 10:47:43Z saulius 
;
_cod_original_sg_symbol_Hall -P1
_cod_database_code 4302987

loop_
_symmetry_equiv_pos_as_xyz
'x, y, z'
'-x, -y, -z'

loop_
_atom_site_label
_atom_site_type_symbol
_atom_site_fract_x
_atom_site_fract_y
_atom_site_fract_z
_atom_site_U_iso_or_equiv
_atom_site_adp_type
_atom_site_occupancy
_atom_site_symmetry_multiplicity
_atom_site_calc_flag
_atom_site_refinement_flags
_atom_site_disorder_assembly
_atom_site_disorder_group
Cl1 Cl 0.33160(7) 0.44645(7) 0.02189(6) 0.0371(2) Uani 1 1 d . . .
Cl2 Cl 0.24180(7) 0.17268(7) 0.10517(6) 0.0353(2) Uani 1 1 d . . .
Cl3 Cl 0.31184(7) 0.14028(6) 0.51671(6) 0.02636(18) Uani 1 1 d . . .
Cl4 Cl 0.39112(7) 0.44084(6) 0.42412(6) 0.03004(19) Uani 1 1 d . . .
Al1 Al 0.31853(8) 0.29481(8) 0.16094(7) 0.0229(2) Uani 1 1 d . . .
Al2 Al 0.40370(8) 0.26179(7) 0.38949(7) 0.0211(2) Uani 1 1 d . . .
O1 O 0.24331(16) 0.34175(15) 0.28862(14) 0.0220(4) Uani 1 1 d . . .
O2 O 0.47401(16) 0.21070(15) 0.25462(14) 0.0202(4) Uani 1 1 d . . .
O3 O 0.58672(18) 0.16309(16) 0.46387(16) 0.0220(5) Uani 1 1 d . . .
H30 H 0.607(3) 0.087(2) 0.480(2) 0.026 Uiso 1 1 d . . .
C1 C 0.1045(2) 0.4263(2) 0.3171(2) 0.0239(7) Uani 1 1 d . . .
H1A H 0.1087 0.4311 0.3994 0.029 Uiso 1 1 calc R . .
C2 C -0.0017(3) 0.3679(3) 0.3098(3) 0.0435(9) Uani 1 1 d . . .
H2A H 0.0268 0.2792 0.3636 0.052 Uiso 1 1 calc R . .
H2B H -0.0060 0.3592 0.2296 0.052 Uiso 1 1 calc R . .
C3 C -0.1463(3) 0.4563(3) 0.3424(3) 0.0504(10) Uani 1 1 d . . .
H3A H -0.2165 0.4201 0.3331 0.061 Uiso 1 1 calc R . .
H3B H -0.1439 0.4573 0.4252 0.061 Uiso 1 1 calc R . .
C4 C -0.1900(3) 0.5956(3) 0.2666(3) 0.0493(9) Uani 1 1 d . . .
H4A H -0.2030 0.5961 0.1849 0.059 Uiso 1 1 calc R . .
H4B H -0.2807 0.6514 0.2931 0.059 Uiso 1 1 calc R . .
C5 C -0.0807(3) 0.6509(3) 0.2728(3) 0.0536(10) Uani 1 1 d . . .
H5A H -0.0754 0.6591 0.3530 0.064 Uiso 1 1 calc R . .
H5B H -0.1090 0.7398 0.2195 0.064 Uiso 1 1 calc R . .
C6 C 0.0638(3) 0.5638(3) 0.2395(3) 0.0406(8) Uani 1 1 d . . .
H6A H 0.0615 0.5618 0.1570 0.049 Uiso 1 1 calc R . .
H6B H 0.1341 0.6000 0.2486 0.049 Uiso 1 1 calc R . .
C7 C 0.6207(2) 0.1584(2) 0.2185(2) 0.0214(6) Uani 1 1 d . . .
H7A H 0.6772 0.0866 0.2849 0.026 Uiso 1 1 calc R . .
C8 C 0.6307(3) 0.1010(3) 0.1155(2) 0.0250(7) Uani 1 1 d . . .
H8A H 0.5715 0.1693 0.0499 0.030 Uiso 1 1 calc R . .
H8B H 0.5964 0.0285 0.1371 0.030 Uiso 1 1 calc R . .
C9 C 0.7833(3) 0.0496(3) 0.0786(2) 0.0290(7) Uani 1 1 d . . .
H9A H 0.8402 -0.0243 0.1420 0.035 Uiso 1 1 calc R . .
H9B H 0.7890 0.0159 0.0089 0.035 Uiso 1 1 calc R . .
C10 C 0.8432(3) 0.1564(3) 0.0511(2) 0.0298(7) Uani 1 1 d . . .
H10A H 0.9433 0.1186 0.0315 0.036 Uiso 1 1 calc R . .
H10B H 0.7925 0.2263 -0.0175 0.036 Uiso 1 1 calc R . .
C11 C 0.8298(3) 0.2152(3) 0.1544(2) 0.0269(7) Uani 1 1 d . . .
H11A H 0.8630 0.2885 0.1327 0.032 Uiso 1 1 calc R . .
H11B H 0.8896 0.1477 0.2201 0.032 Uiso 1 1 calc R . .
C12 C 0.6769(2) 0.2660(2) 0.1927(2) 0.0236(7) Uani 1 1 d . . .
H12A H 0.6714 0.2983 0.2632 0.028 Uiso 1 1 calc R . .
H12B H 0.6188 0.3402 0.1301 0.028 Uiso 1 1 calc R . .
C13 C 0.6640(3) 0.1929(3) 0.5449(2) 0.0236(7) Uani 1 1 d . . .
H13A H 0.6437 0.2892 0.5208 0.028 Uiso 1 1 calc R . .
C14 C 0.6136(3) 0.1607(3) 0.6673(2) 0.0268(7) Uani 1 1 d . . .
H14A H 0.6297 0.0662 0.6921 0.032 Uiso 1 1 calc R . .
H14B H 0.5117 0.2118 0.6695 0.032 Uiso 1 1 calc R . .
C15 C 0.6918(3) 0.1932(3) 0.7507(2) 0.0303(7) Uani 1 1 d . . .
H15A H 0.6628 0.1657 0.8314 0.036 Uiso 1 1 calc R . .
H15B H 0.6665 0.2893 0.7314 0.036 Uiso 1 1 calc R . .
C16 C 0.8505(3) 0.1242(3) 0.7433(2) 0.0278(7) Uani 1 1 d . . .
H16A H 0.8982 0.1532 0.7930 0.033 Uiso 1 1 calc R . .
H16B H 0.8774 0.0282 0.7730 0.033 Uiso 1 1 calc R . .
C17 C 0.8987(3) 0.1543(3) 0.6182(2) 0.0301(7) Uani 1 1 d . . .
H17A H 1.0007 0.1037 0.6155 0.036 Uiso 1 1 calc R . .
H17B H 0.8821 0.2488 0.5917 0.036 Uiso 1 1 calc R . .
C18 C 0.8208(2) 0.1196(3) 0.5358(2) 0.0269(7) Uani 1 1 d . . .
H18A H 0.8500 0.1448 0.4547 0.032 Uiso 1 1 calc R . .
H18B H 0.8437 0.0238 0.5573 0.032 Uiso 1 1 calc R . .

loop_
_atom_site_aniso_label
_atom_site_aniso_U_11
_atom_site_aniso_U_22
_atom_site_aniso_U_33
_atom_site_aniso_U_23
_atom_site_aniso_U_13
_atom_site_aniso_U_12
Cl1 0.0394(4) 0.0325(5) 0.0319(5) 0.0074(4) -0.0031(4) -0.0151(4)
Cl2 0.0403(4) 0.0365(5) 0.0374(5) -0.0126(4) -0.0045(4) -0.0203(4)
Cl3 0.0270(4) 0.0206(4) 0.0284(4) -0.0023(3) 0.0038(3) -0.0089(3)
Cl4 0.0308(4) 0.0193(4) 0.0396(5) -0.0080(4) -0.0091(3) -0.0069(3)
Al1 0.0251(5) 0.0213(5) 0.0218(5) -0.0021(4) -0.0034(4) -0.0097(4)
Al2 0.0223(4) 0.0180(5) 0.0218(5) -0.0036(4) -0.0013(4) -0.0071(4)
O1 0.0186(9) 0.0202(10) 0.0241(11) -0.0041(9) -0.0017(8) -0.0047(8)
O2 0.0201(9) 0.0193(10) 0.0192(11) -0.0012(9) -0.0006(8) -0.0075(8)
O3 0.0258(10) 0.0162(10) 0.0225(11) -0.0034(10) -0.0048(8) -0.0063(9)
C1 0.0197(14) 0.0218(16) 0.0291(18) -0.0087(14) 0.0021(13) -0.0057(12)
C2 0.0256(17) 0.040(2) 0.075(3) -0.0293(19) 0.0055(16) -0.0145(15)
C3 0.0256(17) 0.052(2) 0.087(3) -0.037(2) 0.0105(18) -0.0182(16)
C4 0.0257(17) 0.061(3) 0.049(2) -0.020(2) -0.0081(16) 0.0022(17)
C5 0.0356(19) 0.0265(19) 0.075(3) 0.0023(19) 0.0049(18) 0.0031(16)
C6 0.0309(17) 0.0266(19) 0.051(2) 0.0021(17) -0.0019(16) -0.0042(14)
C7 0.0188(14) 0.0186(16) 0.0225(17) -0.0005(13) -0.0027(12) -0.0050(12)
C8 0.0294(16) 0.0220(16) 0.0243(17) -0.0041(13) -0.0017(13) -0.0111(13)
C9 0.0291(16) 0.0293(17) 0.0277(18) -0.0120(14) 0.0023(13) -0.0074(14)
C10 0.0225(15) 0.0344(18) 0.0281(18) -0.0077(15) 0.0008(13) -0.0065(14)
C11 0.0215(15) 0.0283(17) 0.0279(18) -0.0034(14) -0.0031(13) -0.0078(13)
C12 0.0258(15) 0.0244(16) 0.0219(17) -0.0060(14) -0.0012(12) -0.0104(13)
C13 0.0228(15) 0.0232(16) 0.0241(17) -0.0052(14) -0.0042(12) -0.0077(13)
C14 0.0185(14) 0.0283(17) 0.0254(17) -0.0033(14) -0.0020(12) -0.0020(13)
C15 0.0293(16) 0.0353(18) 0.0214(18) -0.0082(15) -0.0018(13) -0.0061(14)
C16 0.0256(15) 0.0276(17) 0.0280(18) -0.0042(14) -0.0062(13) -0.0085(13)
C17 0.0198(15) 0.0327(18) 0.0362(19) -0.0047(15) -0.0030(13) -0.0101(13)
C18 0.0229(15) 0.0318(17) 0.0266(18) -0.0076(14) 0.0028(13) -0.0115(13)

loop_
_atom_type_symbol
_atom_type_description
_atom_type_scat_dispersion_real
_atom_type_scat_dispersion_imag
_atom_type_scat_source
C C 0.0033 0.0016 'International Tables Vol C Tables 4.2.6.8 and 6.1.1.4'
H H 0.0000 0.0000 'International Tables Vol C Tables 4.2.6.8 and 6.1.1.4'
O O 0.0106 0.0060 'International Tables Vol C Tables 4.2.6.8 and 6.1.1.4'
Al Al 0.0645 0.0514 'International Tables Vol C Tables 4.2.6.8 and 6.1.1.4'
Cl Cl 0.1484 0.1585 'International Tables Vol C Tables 4.2.6.8 and 6.1.1.4'

loop_
_geom_angle_atom_site_label_1
_geom_angle_atom_site_label_2
_geom_angle_atom_site_label_3
_geom_angle
_geom_angle_site_symmetry_1
_geom_angle_site_symmetry_3
_geom_angle_publ_flag
O1 Al1 O2 81.92(8) . . ?
O1 Al1 Cl1 115.77(7) . . ?
O2 Al1 Cl1 113.88(7) . . ?
O1 Al1 Cl2 115.18(7) . . ?
O2 Al1 Cl2 115.57(7) . . ?
Cl1 Al1 Cl2 111.65(5) . . ?
O1 Al1 Al2 41.63(6) . . ?
O2 Al1 Al2 40.33(6) . . ?
Cl1 Al1 Al2 122.30(5) . . ?
Cl2 Al1 Al2 126.02(5) . . ?
O2 Al2 O1 77.49(8) . . ?
O2 Al2 O3 89.72(8) . . ?
O1 Al2 O3 167.15(9) . . ?
O2 Al2 Cl4 124.11(7) . . ?
O1 Al2 Cl4 95.07(7) . . ?
O3 Al2 Cl4 93.09(7) . . ?
O2 Al2 Cl3 118.35(6) . . ?
O1 Al2 Cl3 93.58(7) . . ?
O3 Al2 Cl3 91.46(7) . . ?
Cl4 Al2 Cl3 117.36(5) . . ?
O2 Al2 Al1 39.36(5) . . ?
O1 Al2 Al1 38.17(6) . . ?
O3 Al2 Al1 129.07(7) . . ?
Cl4 Al2 Al1 113.13(5) . . ?
Cl3 Al2 Al1 111.18(4) . . ?
C1 O1 Al1 134.23(16) . . ?
C1 O1 Al2 125.35(16) . . ?
Al1 O1 Al2 100.20(9) . . ?
C7 O2 Al1 127.18(15) . . ?
C7 O2 Al2 129.33(14) . . ?
Al1 O2 Al2 100.31(9) . . ?
C13 O3 Al2 131.15(15) . . ?
O1 C1 C2 110.4(2) . . ?
O1 C1 C6 110.6(2) . . ?
C2 C1 C6 112.1(2) . . ?
C1 C2 C3 109.7(2) . . ?
C4 C3 C2 111.4(3) . . ?
C5 C4 C3 110.7(2) . . ?
C4 C5 C6 111.7(3) . . ?
C1 C6 C5 109.5(2) . . ?
O2 C7 C12 108.98(19) . . ?
O2 C7 C8 110.41(19) . . ?
C12 C7 C8 112.4(2) . . ?
C7 C8 C9 109.4(2) . . ?
C10 C9 C8 111.7(2) . . ?
C11 C10 C9 110.9(2) . . ?
C10 C11 C12 110.8(2) . . ?
C7 C12 C11 110.5(2) . . ?
O3 C13 C14 110.1(2) . . ?
O3 C13 C18 109.8(2) . . ?
C14 C13 C18 112.4(2) . . ?
C13 C14 C15 110.2(2) . . ?
C14 C15 C16 111.4(2) . . ?
C17 C16 C15 111.3(2) . . ?
C16 C17 C18 111.5(2) . . ?
C13 C18 C17 108.9(2) . . ?

loop_
_geom_bond_atom_site_label_1
_geom_bond_atom_site_label_2
_geom_bond_distance
_geom_bond_site_symmetry_2
_geom_bond_publ_flag
Cl1 Al1 2.0972(13) . ?
Cl2 Al1 2.1073(11) . ?
Cl3 Al2 2.1938(12) . ?
Cl4 Al2 2.1424(11) . ?
Al1 O1 1.7642(19) . ?
Al1 O2 1.8110(18) . ?
Al1 Al2 2.8097(13) . ?
Al2 O2 1.8482(19) . ?
Al2 O1 1.8965(18) . ?
Al2 O3 1.931(2) . ?
O1 C1 1.459(3) . ?
O2 C7 1.474(3) . ?
O3 C13 1.480(3) . ?
C1 C2 1.507(3) . ?
C1 C6 1.511(3) . ?
C2 C3 1.533(4) . ?
C3 C4 1.517(4) . ?
C4 C5 1.509(4) . ?
C5 C6 1.530(4) . ?
C7 C12 1.506(3) . ?
C7 C8 1.512(3) . ?
C8 C9 1.528(3) . ?
C9 C10 1.525(3) . ?
C10 C11 1.520(3) . ?
C11 C12 1.536(3) . ?
C13 C14 1.508(3) . ?
C13 C18 1.520(3) . ?
C14 C15 1.526(3) . ?
C15 C16 1.528(3) . ?
C16 C17 1.525(4) . ?
C17 C18 1.531(3) . ?

loop_
_geom_hbond_atom_site_label_D
_geom_hbond_atom_site_label_H
_geom_hbond_atom_site_label_A
_geom_hbond_distance_DH
_geom_hbond_distance_HA
_geom_hbond_distance_DA
_geom_hbond_angle_DHA
_geom_hbond_site_symmetry_A
O3 H30 Cl3 0.78(2) 2.39(2) 3.1543(19) 166(3) 2_656
